data_7113810
loop_
_publ_author_name
'In, Yasuko'
'Ohishi, Hirofumi'
'Ishida, Toshimasa'
'Igarashi, Yasuhiro'

_publ_section_title
;
 Concerted interaction between conjugated double bond CHs and multiple OHs
 in polyene macrolide antibiotic chainin: weak =C--H&#x22EF;O interactions
 responsible for intrinsic molecular assembly
;
_journal_coden_ASTM CHCOFS
_journal_issue 14
_journal_name_full
;
 Chemical Communications (Cambridge, United Kingdom)
;
_journal_page_first 1692
_journal_page_last 1693
_journal_paper_doi 10.1039/b303047d
_journal_year 2003
_chemical_formula_sum 'C33 H54 O10'
_chemical_formula_weight 610.76
_chemical_name_common Chainin
_space_group_IT_number 19
_symmetry_cell_setting orthorhombic
_symmetry_space_group_name_Hall 'P 2ac 2ab'
_symmetry_space_group_name_H-M 'P 21 21 21'
_atom_sites_solution_hydrogens geom
_atom_sites_solution_primary direct
_atom_sites_solution_secondary difmap
_audit_creation_method SHELXL-97
_cell_angle_alpha 90.00
_cell_angle_beta 90.00
_cell_angle_gamma 90.00
_cell_formula_units_Z 4
_cell_length_a 8.9524(10)
_cell_length_b 9.9659(12)
_cell_length_c 37.371(4)
_cell_measurement_reflns_used 3454
_cell_measurement_temperature 263(2)
_cell_measurement_theta_max 21.67
_cell_measurement_theta_min 2.32
_cell_volume 3334.2(7)
_computing_cell_refinement 'Bruker SMART'
_computing_data_collection 'Bruker SMART'
_computing_data_reduction 'SAINT-Plus (Bruker, 1998)'
_computing_structure_refinement 'SHELXL-97 (Sheldrick, 1997)'
_computing_structure_solution 'SHELXS-97 (Sheldrick, 1997)'
_diffrn_ambient_temperature 263(2)
_diffrn_detector_area_resol_mean 8.366
_diffrn_measured_fraction_theta_full 0.963
_diffrn_measured_fraction_theta_max 0.963
_diffrn_measurement_device_type 'Bruker AXS SMART APEX CCD'
_diffrn_measurement_method 'phi and omega scans'
_diffrn_radiation_monochromator graphite
_diffrn_radiation_source 'MacScience, M18XCE rotating anode'
_diffrn_radiation_type MoK\a
_diffrn_radiation_wavelength 0.71069
_diffrn_reflns_av_R_equivalents 0.0636
_diffrn_reflns_av_sigmaI/netI 0.1022
_diffrn_reflns_limit_h_max 11
_diffrn_reflns_limit_h_min -11
_diffrn_reflns_limit_k_max 13
_diffrn_reflns_limit_k_min -12
_diffrn_reflns_limit_l_max 49
_diffrn_reflns_limit_l_min -30
_diffrn_reflns_number 20360
_diffrn_reflns_theta_full 28.29
_diffrn_reflns_theta_max 28.29
_diffrn_reflns_theta_min 1.09
_diffrn_standards_decay_% 0.28
_diffrn_standards_number 116
_exptl_absorpt_coefficient_mu 0.089
_exptl_absorpt_correction_T_max 0.9912
_exptl_absorpt_correction_T_min 0.9654
_exptl_absorpt_correction_type empirical
_exptl_absorpt_process_details '(SADABS; Sheldrick, 1996)'
_exptl_crystal_colour yellow
_exptl_crystal_density_diffrn 1.217
_exptl_crystal_density_method 'not measured'
_exptl_crystal_description plate
_exptl_crystal_F_000 1328
_exptl_crystal_size_max 0.40
_exptl_crystal_size_mid 0.20
_exptl_crystal_size_min 0.10
_refine_diff_density_max 0.215
_refine_diff_density_min -0.244
_refine_diff_density_rms 0.052
_refine_ls_abs_structure_details 'Flack H D (1983), Acta Cryst. A39, 876-881'
_refine_ls_abs_structure_Flack 0.3(16)
_refine_ls_extinction_method none
_refine_ls_goodness_of_fit_ref 1.002
_refine_ls_hydrogen_treatment mixed
_refine_ls_matrix_type full
_refine_ls_number_parameters 388
_refine_ls_number_reflns 7782
_refine_ls_number_restraints 0
_refine_ls_restrained_S_all 1.002
_refine_ls_R_factor_all 0.1642
_refine_ls_R_factor_gt 0.0696
_refine_ls_shift/su_max 0.002
_refine_ls_shift/su_mean 0.000
_refine_ls_structure_factor_coef Fsqd
_refine_ls_weighting_details 'calc w=1/[\s^2^(Fo^2^)+(0.0719P)^2^+1.7326P] where P=(Fo^2^+2Fc^2^)/3'
_refine_ls_weighting_scheme calc
_refine_ls_wR_factor_gt 0.1490
_refine_ls_wR_factor_ref 0.1910
_reflns_number_gt 4009
_reflns_number_total 7782
_reflns_threshold_expression >2sigma(I)
_cod_duplicate_entry 7103740
_cod_data_source_file b303047d.txt
_cod_data_source_block Chainin
_cod_original_sg_symbol_H-M 'P2(1)2(1)2(1) '
_cod_database_code 7113810

loop_
_symmetry_equiv_pos_as_xyz
'x, y, z'
'-x+1/2, -y, z+1/2'
'x+1/2, -y+1/2, -z'
'-x, y+1/2, -z+1/2'

loop_
_atom_site_label
_atom_site_type_symbol
_atom_site_fract_x
_atom_site_fract_y
_atom_site_fract_z
_atom_site_U_iso_or_equiv
_atom_site_adp_type
_atom_site_occupancy
_atom_site_symmetry_multiplicity
_atom_site_calc_flag
O1 O 0.6711(3) 0.0353(3) 0.66965(8) 0.0515(8) Uani 1 1 d
O3 O 0.2285(3) 0.1603(3) 0.65086(7) 0.0435(7) Uani 1 1 d
O5 O 0.2349(3) 0.2109(4) 0.58425(8) 0.0633(10) Uani 1 1 d
O7 O 0.2301(4) 0.3143(4) 0.52139(9) 0.0725(11) Uani 1 1 d
O9 O 0.2290(4) 0.4211(4) 0.45896(9) 0.0737(12) Uani 1 1 d
O11 O 0.2249(3) 0.5528(3) 0.39923(7) 0.0507(8) Uani 1 1 d
O13 O 0.5527(3) 0.5561(3) 0.32881(7) 0.0489(8) Uani 1 1 d
O15 O 0.7842(4) 0.9839(3) 0.34575(8) 0.0555(9) Uani 1 1 d
O26 O 1.0792(3) 0.3423(3) 0.69444(7) 0.0451(7) Uani 1 1 d
O27 O 0.6964(3) 0.2236(3) 0.70166(7) 0.0412(7) Uani 1 1 d
C1 C 0.6164(5) 0.1315(4) 0.68438(10) 0.0362(9) Uani 1 1 d
C1' C 0.3820(5) 0.0612(5) 0.71234(11) 0.0449(11) Uani 1 1 d
C2 C 0.4522(4) 0.1582(4) 0.68552(10) 0.0364(9) Uani 1 1 d
C2' C 0.4512(5) 0.0556(5) 0.74909(11) 0.0523(12) Uani 1 1 d
C3 C 0.3869(4) 0.1409(4) 0.64807(11) 0.0366(9) Uani 1 1 d
C3' C 0.4509(6) 0.1833(5) 0.77018(12) 0.0632(14) Uani 1 1 d
C4 C 0.4502(5) 0.2388(4) 0.62066(10) 0.0381(10) Uani 1 1 d
C4' C 0.2981(7) 0.2332(6) 0.77949(15) 0.0754(16) Uani 1 1 d
C5 C 0.3933(5) 0.2173(4) 0.58280(11) 0.0422(10) Uani 1 1 d
C6 C 0.4457(5) 0.3271(4) 0.55748(10) 0.0395(10) Uani 1 1 d
C7 C 0.3902(4) 0.3166(4) 0.51941(11) 0.0396(10) Uani 1 1 d
C8 C 0.4426(5) 0.4324(4) 0.49592(11) 0.0425(10) Uani 1 1 d
C9 C 0.3884(5) 0.4289(4) 0.45777(11) 0.0380(10) Uani 1 1 d
C10 C 0.4403(5) 0.5497(4) 0.43636(11) 0.0401(10) Uani 1 1 d
C11 C 0.3868(5) 0.5528(4) 0.39794(10) 0.0387(10) Uani 1 1 d
C12 C 0.4397(5) 0.6743(4) 0.37680(10) 0.0410(10) Uani 1 1 d
C13 C 0.5864(5) 0.6483(4) 0.35699(10) 0.0376(10) Uani 1 1 d
C14 C 0.6532(5) 0.7737(4) 0.34018(11) 0.0424(11) Uani 1 1 d
C15 C 0.7189(5) 0.8768(4) 0.36619(11) 0.0392(10) Uani 1 1 d
C16 C 0.8350(5) 0.8168(4) 0.38978(11) 0.0405(10) Uani 1 1 d
C17 C 0.7984(5) 0.7848(4) 0.42336(11) 0.0450(11) Uani 1 1 d
C18 C 0.8843(6) 0.7092(4) 0.44887(12) 0.0503(12) Uani 1 1 d
C19 C 0.8286(6) 0.6707(5) 0.48047(12) 0.0541(12) Uani 1 1 d
C20 C 0.9049(6) 0.5915(5) 0.50681(12) 0.0549(13) Uani 1 1 d
C21 C 0.8400(5) 0.5555(5) 0.53802(12) 0.0517(12) Uani 1 1 d
C22 C 0.9107(5) 0.4832(4) 0.56638(12) 0.0471(11) Uani 1 1 d
C23 C 0.8470(5) 0.4628(4) 0.59812(12) 0.0481(12) Uani 1 1 d
C24 C 0.9162(5) 0.4036(4) 0.62891(11) 0.0449(11) Uani 1 1 d
C25 C 0.8541(5) 0.4012(5) 0.66107(13) 0.0466(11) Uani 1 1 d
C26 C 0.9202(4) 0.3456(4) 0.69472(10) 0.0385(10) Uani 1 1 d
C27 C 0.8580(4) 0.2072(4) 0.70281(11) 0.0393(10) Uani 1 1 d
C28 C 0.9831(6) 0.7900(5) 0.37340(13) 0.0588(13) Uani 1 1 d
C29 C 0.8994(6) 0.1534(6) 0.73915(14) 0.0721(16) Uani 1 1 d
H1 H 0.4356 0.2501 0.6929 0.048 Uiso 1 1 d
H2 H 0.4077 0.0518 0.6408 0.047 Uiso 1 1 d
H3 H 0.4288 0.3284 0.6278 0.053 Uiso 1 1 d
H4 H 0.5587 0.2292 0.6203 0.053 Uiso 1 1 d
H5 H 0.4324 0.1352 0.5742 0.055 Uiso 1 1 d
H6 H 0.4131 0.4122 0.5667 0.048 Uiso 1 1 d
H7 H 0.5529 0.3278 0.5569 0.048 Uiso 1 1 d
H8 H 0.4258 0.2349 0.5094 0.053 Uiso 1 1 d
H9 H 0.4074 0.5148 0.5070 0.053 Uiso 1 1 d
H10 H 0.5493 0.4351 0.4963 0.053 Uiso 1 1 d
H11 H 0.4266 0.3510 0.4465 0.051 Uiso 1 1 d
H12 H 0.4043 0.6279 0.4486 0.051 Uiso 1 1 d
H13 H 0.5467 0.5504 0.4371 0.051 Uiso 1 1 d
H14 H 0.4192 0.4727 0.3856 0.051 Uiso 1 1 d
H15 H 0.3647 0.7012 0.3600 0.053 Uiso 1 1 d
H16 H 0.4541 0.7480 0.3933 0.053 Uiso 1 1 d
H17 H 0.6554 0.6094 0.3733 0.046 Uiso 1 1 d
H18 H 0.7335 0.7471 0.3247 0.053 Uiso 1 1 d
H19 H 0.5791 0.8175 0.3261 0.053 Uiso 1 1 d
H20 H 0.6376 0.9111 0.3805 0.052 Uiso 1 1 d
H21 H 0.7005 0.8167 0.4315 0.058 Uiso 1 1 d
H22 H 0.9864 0.6821 0.4432 0.063 Uiso 1 1 d
H23 H 0.7292 0.7025 0.4859 0.069 Uiso 1 1 d
H24 H 1.0079 0.5617 0.5021 0.067 Uiso 1 1 d
H25 H 0.7370 0.5809 0.5415 0.064 Uiso 1 1 d
H26 H 1.0087 0.4441 0.5622 0.060 Uiso 1 1 d
H27 H 0.7472 0.4957 0.6010 0.060 Uiso 1 1 d
H28 H 1.0122 0.3615 0.6256 0.056 Uiso 1 1 d
H29 H 0.7561 0.4397 0.6628 0.057 Uiso 1 1 d
H30 H 0.8913 0.4034 0.7141 0.050 Uiso 1 1 d
H31 H 0.8887 0.1465 0.6846 0.053 Uiso 1 1 d
H32 H 1.0054 0.6973 0.3732 0.077 Uiso 1 1 d
H33 H 0.9840 0.8224 0.3490 0.077 Uiso 1 1 d
H34 H 1.0607 0.8367 0.3861 0.077 Uiso 1 1 d
H35 H 0.8499 0.0670 0.7418 0.096 Uiso 1 1 d
H36 H 1.0045 0.1369 0.7395 0.096 Uiso 1 1 d
H37 H 0.8701 0.2111 0.7568 0.096 Uiso 1 1 d
H38 H 0.2779 0.0827 0.7153 0.055 Uiso 1 1 d
H39 H 0.3861 -0.0285 0.7021 0.055 Uiso 1 1 d
H40 H 0.3974 -0.0105 0.7635 0.066 Uiso 1 1 d
H41 H 0.5517 0.0231 0.7469 0.066 Uiso 1 1 d
H42 H 0.5091 0.1728 0.7914 0.080 Uiso 1 1 d
H43 H 0.5016 0.2506 0.7554 0.080 Uiso 1 1 d
H44 H 0.3009 0.3177 0.7921 0.093 Uiso 1 1 d
H45 H 0.2380 0.2476 0.7582 0.093 Uiso 1 1 d
H46 H 0.2457 0.1703 0.7942 0.093 Uiso 1 1 d
H47 H 0.1943 0.1685 0.6222 0.070 Uiso 1 1 d
H48 H 0.1993 0.2428 0.5606 0.070 Uiso 1 1 d
H49 H 0.1881 0.3394 0.4978 0.070 Uiso 1 1 d
H50 H 0.1969 0.5564 0.3726 0.070 Uiso 1 1 d
H51 H 1.1183 0.2643 0.6794 0.070 Uiso 1 1 d
H52 H 0.2229 0.4765 0.4400 0.070 Uiso 1 1 d
H53 H 0.6248 0.4625 0.3266 0.070 Uiso 1 1 d
H54 H 0.6991 1.0051 0.3337 0.070 Uiso 1 1 d

loop_
_atom_site_aniso_label
_atom_site_aniso_U_11
_atom_site_aniso_U_22
_atom_site_aniso_U_33
_atom_site_aniso_U_23
_atom_site_aniso_U_13
_atom_site_aniso_U_12
O1 0.056(2) 0.051(2) 0.0479(18) -0.0147(16) -0.0046(15) 0.0092(15)
O3 0.0378(17) 0.0469(17) 0.0459(17) 0.0013(14) 0.0009(13) -0.0016(13)
O5 0.0402(19) 0.101(3) 0.049(2) 0.0185(18) -0.0041(15) -0.0127(18)
O7 0.0394(19) 0.123(3) 0.056(2) 0.035(2) -0.0099(16) -0.020(2)
O9 0.048(2) 0.117(3) 0.056(2) 0.037(2) -0.0121(16) -0.028(2)
O11 0.0397(17) 0.074(2) 0.0381(17) 0.0057(15) -0.0040(13) -0.0001(15)
O13 0.062(2) 0.0439(17) 0.0412(17) -0.0148(14) -0.0043(15) -0.0008(15)
O15 0.065(2) 0.0370(16) 0.065(2) 0.0189(15) -0.0166(17) -0.0079(16)
O26 0.0387(17) 0.0510(18) 0.0457(17) 0.0025(14) 0.0012(13) -0.0048(14)
O27 0.0360(16) 0.0440(17) 0.0436(16) -0.0041(14) -0.0024(14) -0.0002(13)
C1 0.048(2) 0.032(2) 0.029(2) -0.0010(18) -0.0021(19) -0.0012(19)
C1' 0.050(3) 0.052(3) 0.032(2) -0.002(2) 0.0020(19) -0.006(2)
C2 0.040(2) 0.033(2) 0.036(2) -0.0051(19) 0.0014(18) -0.0001(18)
C2' 0.061(3) 0.055(3) 0.040(3) 0.002(2) -0.004(2) 0.001(2)
C3 0.039(2) 0.034(2) 0.037(2) -0.0024(18) 0.0011(18) 0.0019(18)
C3' 0.074(4) 0.075(4) 0.041(3) -0.005(3) 0.001(2) -0.019(3)
C4 0.042(2) 0.033(2) 0.039(2) 0.0006(18) -0.0052(19) -0.0002(19)
C4' 0.079(4) 0.072(4) 0.075(4) -0.024(3) 0.004(3) -0.004(3)
C5 0.039(2) 0.046(3) 0.042(2) 0.008(2) -0.004(2) -0.002(2)
C6 0.043(2) 0.038(2) 0.038(2) 0.0036(19) 0.0005(19) -0.004(2)
C7 0.034(2) 0.044(3) 0.041(2) 0.0050(19) -0.0009(18) -0.0026(19)
C8 0.048(3) 0.042(2) 0.037(2) 0.007(2) -0.003(2) -0.003(2)
C9 0.035(2) 0.039(2) 0.040(2) 0.0041(19) -0.0039(19) -0.0034(19)
C10 0.038(2) 0.041(2) 0.041(2) 0.004(2) -0.006(2) 0.003(2)
C11 0.045(3) 0.036(2) 0.035(2) -0.0006(19) 0.0037(19) -0.0002(19)
C12 0.047(3) 0.036(2) 0.040(2) 0.0054(19) 0.002(2) 0.005(2)
C13 0.045(3) 0.036(2) 0.032(2) -0.0029(18) -0.0040(19) 0.0048(19)
C14 0.050(3) 0.042(2) 0.035(2) 0.0052(19) -0.0019(19) -0.003(2)
C15 0.046(2) 0.035(2) 0.037(2) 0.0057(18) -0.0041(19) -0.0005(19)
C16 0.053(3) 0.032(2) 0.036(2) 0.0001(19) -0.011(2) 0.004(2)
C17 0.059(3) 0.038(2) 0.038(2) -0.002(2) -0.003(2) 0.000(2)
C18 0.072(3) 0.041(3) 0.039(3) 0.001(2) -0.013(2) 0.001(2)
C19 0.072(3) 0.050(3) 0.040(3) 0.004(2) -0.015(2) 0.004(3)
C20 0.074(3) 0.049(3) 0.041(3) 0.006(2) -0.010(3) -0.006(3)
C21 0.066(3) 0.043(3) 0.046(3) 0.001(2) -0.013(2) 0.001(2)
C22 0.062(3) 0.035(2) 0.044(3) 0.004(2) -0.013(2) -0.005(2)
C23 0.060(3) 0.034(2) 0.049(3) 0.010(2) -0.013(2) -0.005(2)
C24 0.059(3) 0.036(2) 0.040(3) 0.0046(19) -0.002(2) 0.000(2)
C25 0.038(2) 0.049(3) 0.053(3) 0.010(2) -0.003(2) 0.004(2)
C26 0.035(2) 0.044(2) 0.036(2) -0.0028(19) 0.0013(18) -0.0022(19)
C27 0.034(2) 0.044(3) 0.041(2) 0.005(2) -0.0014(18) 0.0000(18)
C28 0.055(3) 0.061(3) 0.061(3) 0.012(3) -0.008(3) 0.009(3)
C29 0.069(4) 0.090(4) 0.057(3) 0.032(3) -0.009(3) -0.021(3)

loop_
_atom_type_symbol
_atom_type_description
_atom_type_scat_dispersion_real
_atom_type_scat_dispersion_imag
_atom_type_scat_source
C C 0.0033 0.0016 'International Tables Vol C Tables 4.2.6.8 and 6.1.1.4'
H H 0.0000 0.0000 'International Tables Vol C Tables 4.2.6.8 and 6.1.1.4'
O O 0.0106 0.0060 'International Tables Vol C Tables 4.2.6.8 and 6.1.1.4'

loop_
_geom_angle_atom_site_label_1
_geom_angle_atom_site_label_2
_geom_angle_atom_site_label_3
_geom_angle
C1 O27 C27 118.1(3)
O1 C1 O27 123.4(4)
O1 C1 C2 123.5(4)
O27 C1 C2 113.1(3)
C2' C1' C2 116.8(4)
C1 C2 C3 109.3(3)
C1 C2 C1' 108.1(3)
C3 C2 C1' 111.9(3)
C3' C2' C1' 116.6(4)
O3 C3 C2 107.3(3)
O3 C3 C4 109.3(3)
C2 C3 C4 113.7(3)
C2' C3' C4' 114.0(4)
C5 C4 C3 114.2(3)
O5 C5 C6 111.4(4)
O5 C5 C4 107.8(3)
C6 C5 C4 112.0(3)
C7 C6 C5 115.8(3)
O7 C7 C6 106.3(3)
O7 C7 C8 110.4(4)
C6 C7 C8 112.9(3)
C9 C8 C7 115.4(3)
O9 C9 C8 107.0(3)
O9 C9 C10 111.4(3)
C8 C9 C10 112.5(3)
C11 C10 C9 114.8(3)
O11 C11 C10 106.5(3)
O11 C11 C12 109.1(3)
C10 C11 C12 114.2(3)
C11 C12 C13 112.6(3)
O13 C13 C14 107.9(3)
O13 C13 C12 106.5(3)
C14 C13 C12 113.5(3)
C13 C14 C15 116.1(3)
O15 C15 C16 109.2(4)
O15 C15 C14 108.5(3)
C16 C15 C14 112.0(3)
C17 C16 C28 124.3(4)
C17 C16 C15 118.7(4)
C28 C16 C15 116.8(4)
C16 C17 C18 128.0(5)
C19 C18 C17 122.4(5)
C18 C19 C20 125.9(5)
C21 C20 C19 122.3(5)
C20 C21 C22 125.7(5)
C23 C22 C21 123.2(5)
C22 C23 C24 126.3(4)
C25 C24 C23 123.7(4)
C24 C25 C26 127.1(4)
O26 C26 C25 113.5(3)
O26 C26 C27 110.3(3)
C25 C26 C27 111.0(3)
O27 C27 C29 108.1(4)
O27 C27 C26 104.9(3)
C29 C27 C26 114.4(4)

loop_
_geom_bond_atom_site_label_1
_geom_bond_atom_site_label_2
_geom_bond_distance
O1 C1 1.209(5)
O3 C3 1.435(5)
O5 C5 1.420(5)
O7 C7 1.435(5)
O9 C9 1.431(5)
O11 C11 1.450(5)
O13 C13 1.430(5)
O15 C15 1.437(5)
O26 C26 1.424(5)
O27 C1 1.332(5)
O27 C27 1.457(5)
C1 C2 1.494(6)
C1' C2' 1.508(6)
C1' C2 1.528(6)
C2 C3 1.527(5)
C2' C3' 1.497(7)
C3 C4 1.525(6)
C3' C4' 1.497(8)
C4 C5 1.519(6)
C5 C6 1.520(6)
C6 C7 1.511(5)
C7 C8 1.524(6)
C8 C9 1.506(6)
C9 C10 1.518(6)
C10 C11 1.514(6)
C11 C12 1.521(6)
C12 C13 1.530(6)
C13 C14 1.521(6)
C14 C15 1.532(6)
C15 C16 1.488(6)
C16 C17 1.336(6)
C16 C28 1.484(6)
C17 C18 1.438(6)
C18 C19 1.338(6)
C19 C20 1.435(6)
C20 C21 1.352(6)
C21 C22 1.429(6)
C22 C23 1.331(6)
C23 C24 1.434(6)
C24 C25 1.324(6)
C25 C26 1.496(6)
C26 C27 1.518(6)
C27 C29 1.507(6)

loop_
_cod_changelog_entry_id
_cod_changelog_entry_author
_cod_changelog_entry_date
_cod_changelog_entry_text
1 'Vaitkus, Antanas' 2022-05-07T03:28:00+03:00
;
 Replaced the '&#x00A5;' sequences with backslash symbols ('\')
 in multiple data values.
;
